data_4031933
loop_
_publ_author_name
'Ubukata, Shino'
'Ito, Jun-Ichi'
'Oguri, Ryota'
'Nishiyama, Hisao'

_publ_section_title
;
 Asymmetric Three-Component Coupling Reaction of Alkyne, Enone, and
 Aldehyde Catalyzed by Chiral Phebox Ruthenium Catalysts.
;
_journal_issue 8
_journal_name_full 'The Journal of organic chemistry'
_journal_page_first 3347
_journal_page_last 3355
_journal_paper_doi 10.1021/acs.joc.6b00374
_journal_volume 81
_journal_year 2016
_chemical_absolute_configuration ad
_chemical_formula_sum 'C19 H17 Br O2'
_chemical_formula_weight 357.23
_space_group_crystal_system monoclinic
_space_group_IT_number 4
_space_group_name_Hall 'P 2yb'
_space_group_name_H-M_alt 'P 1 21 1'
_symmetry_space_group_name_Hall 'P 2yb'
_symmetry_space_group_name_H-M 'P 1 21 1'
_atom_sites_solution_hydrogens geom
_cell_angle_alpha 90
_cell_angle_beta 94.2846(15)
_cell_angle_gamma 90
_cell_formula_units_Z 4
_cell_length_a 16.3112(9)
_cell_length_b 5.7559(3)
_cell_length_c 17.7642(10)
_cell_measurement_reflns_used 9556
_cell_measurement_temperature 93.0(2)
_cell_measurement_theta_max 25.0792
_cell_measurement_theta_min 2.5044
_cell_volume 1663.14(16)
_computing_cell_refinement 'SAINT V8.32B (Bruker AXS Inc., 2013)'
_computing_data_collection 'Bruker Instrument Service v3.0.29'
_computing_data_reduction 'SAINT V8.32B (Bruker AXS Inc., 2013)'
_computing_molecular_graphics 'XSHELL V6.3.1 (Bruke AXS)'
_computing_publication_material 'Generate Report (Bruker AXS)'
_computing_structure_refinement 'SHELXL-2013 (Sheldrick, 2013)'
_diffrn_ambient_temperature 93.0(2)
_diffrn_detector_area_resol_mean 10.4167
_diffrn_measured_fraction_theta_full 0.989
_diffrn_measured_fraction_theta_max 0.989
_diffrn_measurement_device_type 'Bruker D8 goniometer'
_diffrn_measurement_method 'omega scans'
_diffrn_radiation_monochromator graphite
_diffrn_radiation_type MoK\a
_diffrn_radiation_wavelength 0.71073
_diffrn_reflns_av_R_equivalents 0.0283
_diffrn_reflns_limit_h_max 19
_diffrn_reflns_limit_h_min -19
_diffrn_reflns_limit_k_max 6
_diffrn_reflns_limit_k_min -6
_diffrn_reflns_limit_l_max 21
_diffrn_reflns_limit_l_min -20
_diffrn_reflns_number 11155
_diffrn_reflns_theta_full 25.15
_diffrn_reflns_theta_max 25.15
_diffrn_reflns_theta_min 2.30
_diffrn_source 'sealed tube'
_exptl_absorpt_coefficient_mu 2.476
_exptl_absorpt_correction_T_max 0.89
_exptl_absorpt_correction_T_min 0.70
_exptl_absorpt_correction_type empirical
_exptl_absorpt_process_details 'SADABS V2012/1 (Bruker AXS Inc.)'
_exptl_crystal_colour 'clear light colourless'
_exptl_crystal_density_diffrn 1.427
_exptl_crystal_density_method 'not measured'
_exptl_crystal_description prism
_exptl_crystal_F_000 728
_exptl_crystal_size_max 0.400
_exptl_crystal_size_mid 0.100
_exptl_crystal_size_min 0.050
_refine_diff_density_max 0.347
_refine_diff_density_min -0.334
_refine_ls_abs_structure_details
;
 Flack x determined using 2070 quotients [(I+)-(I-)]/[(I+)+(I-)]
 (Parsons and Flack (2004), Acta Cryst. A60, s61).
;
_refine_ls_abs_structure_Flack 0.080(6)
_refine_ls_extinction_method none
_refine_ls_goodness_of_fit_ref 1.171
_refine_ls_hydrogen_treatment constr
_refine_ls_matrix_type full
_refine_ls_number_parameters 401
_refine_ls_number_reflns 5470
_refine_ls_number_restraints 1
_refine_ls_restrained_S_all 1.171
_refine_ls_R_factor_all 0.0279
_refine_ls_R_factor_gt 0.0265
_refine_ls_shift/su_max 0.007
_refine_ls_shift/su_mean 0.001
_refine_ls_structure_factor_coef Fsqd
_refine_ls_weighting_details 'w=1/[\s^2^(Fo^2^)] where P=(Fo^2^+2Fc^2^)/3'
_refine_ls_weighting_scheme calc
_refine_ls_wR_factor_gt 0.0647
_refine_ls_wR_factor_ref 0.0653
_reflns_number_gt 5280
_reflns_number_total 5470
_reflns_threshold_expression 'I > 2\s(I)'
_cod_data_source_file jo6b00374_si_001.cif
_cod_data_source_block I
_cod_depositor_comments 'Adding full bibliography for 4031933.cif.'
_cod_database_code 4031933

loop_
_space_group_symop_operation_xyz
'x, y, z'
'-x, y+1/2, -z'

loop_
_atom_site_type_symbol
_atom_site_label
_atom_site_fract_x
_atom_site_fract_y
_atom_site_fract_z
_atom_site_U_iso_or_equiv
_atom_site_adp_type
_atom_site_calc_flag
_atom_site_refinement_flags_adp
_atom_site_refinement_flags_posn
_atom_site_occupancy
Br Br1 0.71167(2) 0.19498(8) 0.87533(2) 0.03320(14) Uani d . . 1
Br Br2 -0.24579(2) 0.63243(6) 0.64774(2) 0.02392(11) Uani d . . 1
C C1 0.2734(2) 0.6187(10) 0.5184(2) 0.0391(11) Uani d . . 1
H H1A 0.2468 0.6041 0.4673 0.059 Uiso calc U R 1
H H1B 0.2937 0.7777 0.5262 0.059 Uiso calc U R 1
H H1C 0.2334 0.5835 0.5553 0.059 Uiso calc U R 1
C C2 0.3433(2) 0.4531(8) 0.5280(2) 0.0217(9) Uani d . . 1
C C3 0.3889(2) 0.4278(8) 0.6059(2) 0.0209(9) Uani d . . 1
H H3 0.3668 0.5432 0.6413 0.025 Uiso calc U R 1
C C4 0.4808(2) 0.4765(8) 0.5984(2) 0.0250(9) Uani d . . 1
H H4 0.4989 0.3816 0.5555 0.03 Uiso calc U R 1
C C5 0.3744(2) 0.1829(9) 0.6347(2) 0.0309(10) Uani d . . 1
H H5A 0.4003 0.0699 0.6017 0.037 Uiso calc U R 1
H H5B 0.4015 0.1669 0.6862 0.037 Uiso calc U R 1
C C6 0.2871(2) 0.1269(8) 0.6365(2) 0.0300(10) Uani d . . 1
C C7 0.2154(2) 0.0789(8) 0.6349(2) 0.0282(10) Uani d . . 1
C C8 0.1302(2) 0.0115(7) 0.6272(2) 0.0221(9) Uani d . . 1
C C9 0.0732(2) 0.1398(8) 0.58260(19) 0.0254(8) Uani d . . 1
H H9 0.0895 0.2792 0.5593 0.031 Uiso calc U R 1
C C10 -0.0082(2) 0.0637(8) 0.5720(2) 0.0266(10) Uani d . . 1
H H10 -0.0472 0.1508 0.5413 0.032 Uiso calc U R 1
C C11 -0.0317(2) -0.1385(9) 0.6063(2) 0.0269(10) Uani d . . 1
H H11 -0.0869 -0.1905 0.5988 0.032 Uiso calc U R 1
C C12 0.0242(2) -0.2647(8) 0.6510(2) 0.0281(9) Uani d . . 1
H H12 0.0072 -0.4024 0.6749 0.034 Uiso calc U R 1
C C13 0.1050(2) -0.1926(8) 0.6614(2) 0.0276(10) Uani d . . 1
H H13 0.1436 -0.2819 0.6919 0.033 Uiso calc U R 1
C C14 0.5355(2) 0.4163(7) 0.6684(2) 0.0191(9) Uani d . . 1
C C15 0.5798(2) 0.2115(8) 0.66831(19) 0.0222(8) Uani d . . 1
H H15 0.5746 0.1143 0.625 0.027 Uiso calc U R 1
C C16 0.63157(19) 0.1448(8) 0.72991(19) 0.0237(8) Uani d . . 1
H H16 0.6608 0.002 0.7296 0.028 Uiso calc U R 1
C C17 0.6397(2) 0.2902(7) 0.79154(19) 0.0223(9) Uani d . . 1
C C18 0.5970(2) 0.4959(8) 0.7938(2) 0.0234(9) Uani d . . 1
H H18 0.603 0.5934 0.837 0.028 Uiso calc U R 1
C C19 0.5446(2) 0.5587(7) 0.73105(19) 0.0225(9) Uani d . . 1
H H19 0.5149 0.7006 0.7316 0.027 Uiso calc U R 1
C C20 0.1869(3) 0.0984(9) 0.9677(2) 0.0372(11) Uani d . . 1
H H20A 0.2291 0.0996 0.9312 0.056 Uiso calc U R 1
H H20B 0.1474 -0.0262 0.9548 0.056 Uiso calc U R 1
H H20C 0.2128 0.0721 1.0185 0.056 Uiso calc U R 1
C C21 0.1432(2) 0.3268(8) 0.9653(2) 0.0241(9) Uani d . . 1
C C22 0.0885(2) 0.3878(8) 0.89476(19) 0.0214(9) Uani d . . 1
H H22 0.0742 0.5563 0.8979 0.026 Uiso calc U R 1
C C23 0.0075(2) 0.2487(8) 0.89357(18) 0.0206(8) Uani d . . 1
H H23 0.0189 0.0815 0.8833 0.025 Uiso calc U R 1
C C24 0.1331(2) 0.3532(8) 0.8230(2) 0.0277(9) Uani d . . 1
H H24A 0.1455 0.1863 0.8166 0.033 Uiso calc U R 1
H H24B 0.0974 0.4047 0.7786 0.033 Uiso calc U R 1
C C25 0.2104(2) 0.4886(8) 0.8279(2) 0.0281(10) Uani d . . 1
C C26 0.2711(2) 0.6015(8) 0.8412(2) 0.0266(10) Uani d . . 1
C C27 0.3447(2) 0.7371(8) 0.85832(19) 0.0230(9) Uani d . . 1
C C28 0.4044(2) 0.6550(9) 0.91161(19) 0.0273(9) Uani d . . 1
H H28 0.3959 0.5124 0.9368 0.033 Uiso calc U R 1
C C29 0.4758(2) 0.7790(9) 0.9281(2) 0.0320(11) Uani d . . 1
H H29 0.5168 0.7199 0.9639 0.038 Uiso calc U R 1
C C30 0.4880(3) 0.9897(9) 0.8927(2) 0.0338(12) Uani d . . 1
H H30 0.5368 1.0761 0.9046 0.041 Uiso calc U R 1
C C31 0.4291(3) 1.0728(9) 0.8403(2) 0.0360(12) Uani d . . 1
H H31 0.4376 1.2165 0.8158 0.043 Uiso calc U R 1
C C32 0.3572(2) 0.9480(8) 0.8230(2) 0.0294(10) Uani d . . 1
H H32 0.3166 1.0071 0.7868 0.035 Uiso calc U R 1
C C33 -0.0551(2) 0.3402(7) 0.8332(2) 0.0193(8) Uani d . . 1
C C34 -0.0933(2) 0.5521(7) 0.8435(2) 0.0206(9) Uani d . . 1
H H34 -0.0799 0.6388 0.8882 0.025 Uiso calc U R 1
C C35 -0.15083(19) 0.6385(8) 0.78906(18) 0.0214(8) Uani d . . 1
H H35 -0.1773 0.7828 0.7966 0.026 Uiso calc U R 1
C C36 -0.1692(2) 0.5123(7) 0.72381(19) 0.0194(8) Uani d . . 1
C C37 -0.1326(2) 0.2992(7) 0.7127(2) 0.0212(9) Uani d . . 1
H H37 -0.1466 0.212 0.6682 0.025 Uiso calc U R 1
C C38 -0.07527(19) 0.2150(7) 0.76780(18) 0.0201(8) Uani d . . 1
H H38 -0.0495 0.0695 0.7605 0.024 Uiso calc U R 1
O O1 0.36383(15) 0.3370(6) 0.47596(14) 0.0300(7) Uani d . . 1
O O2 0.48532(16) 0.7149(6) 0.57820(17) 0.0346(7) Uani d . . 1
H H2 0.5258 0.7357 0.5524 0.052 Uiso calc U R 1
O O3 0.14949(16) 0.4590(6) 1.01823(15) 0.0314(7) Uani d . . 1
O O4 -0.02065(15) 0.2705(6) 0.96667(13) 0.0289(7) Uani d . . 1
H H4A -0.0587 0.1748 0.9718 0.043 Uiso calc U R 1

loop_
_atom_site_aniso_label
_atom_site_aniso_U_11
_atom_site_aniso_U_22
_atom_site_aniso_U_33
_atom_site_aniso_U_12
_atom_site_aniso_U_13
_atom_site_aniso_U_23
Br1 0.02364(19) 0.0452(3) 0.0292(2) -0.00893(18) -0.00846(15) 0.01161(19)
Br2 0.01570(16) 0.0292(2) 0.02645(18) -0.00183(16) -0.00127(13) 0.00505(17)
C1 0.031(2) 0.043(3) 0.042(2) 0.013(2) -0.0078(18) 0.001(2)
C2 0.0147(18) 0.024(2) 0.026(2) -0.0063(16) 0.0013(16) 0.0050(19)
C3 0.0147(18) 0.027(2) 0.0212(19) -0.0019(16) 0.0035(15) -0.0027(18)
C4 0.018(2) 0.027(3) 0.030(2) -0.0044(17) 0.0010(17) 0.004(2)
C5 0.0241(18) 0.037(3) 0.0314(19) -0.009(2) -0.0026(16) 0.007(2)
C6 0.027(2) 0.030(3) 0.0324(19) -0.007(2) -0.0025(16) 0.008(2)
C7 0.029(2) 0.032(3) 0.0229(18) -0.0079(19) -0.0037(16) 0.0064(18)
C8 0.0216(18) 0.026(2) 0.0186(18) -0.0067(17) 0.0025(16) -0.0004(17)
C9 0.0284(18) 0.021(2) 0.0274(18) -0.005(2) 0.0050(15) 0.001(2)
C10 0.0203(18) 0.032(3) 0.0270(19) 0.0018(18) -0.0001(16) 0.0013(19)
C11 0.0176(18) 0.036(3) 0.027(2) -0.0083(19) 0.0051(17) -0.006(2)
C12 0.0277(19) 0.025(2) 0.0318(19) -0.0104(19) 0.0070(17) 0.003(2)
C13 0.0210(19) 0.033(3) 0.029(2) -0.0016(18) 0.0013(17) 0.005(2)
C14 0.0125(17) 0.025(2) 0.0201(18) -0.0060(16) 0.0035(15) 0.0027(18)
C15 0.0222(17) 0.021(2) 0.0224(17) -0.0071(17) -0.0007(15) -0.0057(18)
C16 0.0184(16) 0.020(2) 0.0326(19) -0.0012(18) 0.0004(15) -0.001(2)
C17 0.0180(17) 0.028(2) 0.0199(18) -0.0068(17) -0.0015(15) 0.0020(18)
C18 0.0227(19) 0.023(2) 0.0240(19) -0.0064(17) 0.0012(16) -0.0036(18)
C19 0.0197(17) 0.020(2) 0.0280(19) 0.0004(16) 0.0029(16) -0.0001(17)
C20 0.038(2) 0.036(3) 0.037(2) 0.009(2) -0.0003(19) 0.008(2)
C21 0.0181(18) 0.028(2) 0.026(2) -0.0042(17) 0.0027(17) 0.0056(19)
C22 0.0232(19) 0.021(2) 0.0197(19) -0.0018(17) 0.0009(16) 0.0043(17)
C23 0.0218(17) 0.021(2) 0.0192(17) -0.0039(17) 0.0002(15) 0.0024(17)
C24 0.029(2) 0.031(3) 0.023(2) -0.0058(19) 0.0015(17) 0.0010(19)
C25 0.032(2) 0.028(3) 0.024(2) -0.004(2) 0.0004(18) 0.0054(19)
C26 0.0255(19) 0.029(3) 0.0257(18) -0.004(2) 0.0018(16) 0.0048(19)
C27 0.0199(17) 0.029(3) 0.0212(17) -0.0020(17) 0.0060(15) -0.0001(18)
C28 0.0282(18) 0.028(2) 0.0260(17) -0.002(2) 0.0051(15) 0.004(2)
C29 0.025(2) 0.042(3) 0.028(2) -0.002(2) -0.0003(17) 0.000(2)
C30 0.031(2) 0.048(3) 0.023(2) -0.021(2) 0.0087(19) -0.008(2)
C31 0.045(2) 0.035(3) 0.029(2) -0.016(2) 0.008(2) 0.000(2)
C32 0.027(2) 0.033(3) 0.028(2) -0.0039(19) -0.0006(18) 0.003(2)
C33 0.0171(18) 0.018(2) 0.0228(19) -0.0047(16) 0.0032(15) 0.0029(17)
C34 0.0229(18) 0.020(2) 0.0193(18) -0.0060(16) 0.0033(16) -0.0043(16)
C35 0.0204(16) 0.016(2) 0.0282(17) -0.0008(18) 0.0056(14) 0.0023(19)
C36 0.0146(17) 0.024(2) 0.0191(18) -0.0051(16) 0.0006(15) 0.0034(17)
C37 0.0188(17) 0.023(2) 0.0216(18) -0.0033(17) 0.0014(15) -0.0071(17)
C38 0.0189(16) 0.016(2) 0.0254(18) -0.0021(16) 0.0040(14) -0.0012(17)
O1 0.0207(13) 0.043(2) 0.0255(14) 0.0024(14) -0.0025(12) -0.0053(15)
O2 0.0240(13) 0.0287(18) 0.0499(18) -0.0037(13) -0.0040(12) 0.0173(16)
O3 0.0267(14) 0.042(2) 0.0250(14) 0.0004(14) -0.0026(12) -0.0062(15)
O4 0.0290(14) 0.0351(19) 0.0228(12) -0.0079(13) 0.0024(11) 0.0032(13)

loop_
_atom_type_symbol
_atom_type_description
_atom_type_scat_dispersion_real
_atom_type_scat_dispersion_imag
_atom_type_scat_source
C C 0.0033 0.0016 'International Tables Vol C Tables 4.2.6.8 and 6.1.1.4'
H H 0.0000 0.0000 'International Tables Vol C Tables 4.2.6.8 and 6.1.1.4'
O O 0.0106 0.0060 'International Tables Vol C Tables 4.2.6.8 and 6.1.1.4'
Br Br -0.2901 2.4595 'International Tables Vol C Tables 4.2.6.8 and 6.1.1.4'

loop_
_geom_angle_atom_site_label_1
_geom_angle_atom_site_label_2
_geom_angle_atom_site_label_3
_geom_angle
O1 C2 C1 121.4(3)
O1 C2 C3 119.8(4)
C1 C2 C3 118.8(3)
C5 C3 C2 108.4(3)
C5 C3 C4 111.9(3)
C2 C3 C4 108.4(3)
O2 C4 C14 112.9(4)
O2 C4 C3 105.5(3)
C14 C4 C3 113.9(3)
C6 C5 C3 112.7(4)
C7 C6 C5 177.3(4)
C6 C7 C8 175.3(4)
C9 C8 C13 119.2(3)
C9 C8 C7 120.8(4)
C13 C8 C7 119.9(4)
C8 C9 C10 120.0(4)
C11 C10 C9 119.8(4)
C12 C11 C10 120.5(4)
C11 C12 C13 120.3(4)
C12 C13 C8 120.2(4)
C19 C14 C15 118.9(3)
C19 C14 C4 123.1(4)
C15 C14 C4 118.0(4)
C14 C15 C16 121.5(4)
C17 C16 C15 118.5(4)
C16 C17 C18 121.8(4)
C16 C17 Br1 117.6(3)
C18 C17 Br1 120.6(3)
C17 C18 C19 118.7(4)
C14 C19 C18 120.6(4)
O3 C21 C20 121.3(4)
O3 C21 C22 120.4(4)
C20 C21 C22 118.3(4)
C21 C22 C24 111.7(3)
C21 C22 C23 109.9(3)
C24 C22 C23 112.4(3)
O4 C23 C33 111.8(3)
O4 C23 C22 106.1(3)
C33 C23 C22 111.0(3)
C25 C24 C22 109.8(3)
C26 C25 C24 171.7(4)
C25 C26 C27 179.2(4)
C32 C27 C28 119.1(4)
C32 C27 C26 121.7(4)
C28 C27 C26 119.2(4)
C29 C28 C27 120.4(4)
C28 C29 C30 120.2(4)
C31 C30 C29 119.7(4)
C30 C31 C32 120.5(4)
C31 C32 C27 120.1(4)
C38 C33 C34 119.1(4)
C38 C33 C23 121.1(4)
C34 C33 C23 119.7(4)
C33 C34 C35 120.7(4)
C36 C35 C34 119.2(4)
C35 C36 C37 121.1(3)
C35 C36 Br2 119.6(3)
C37 C36 Br2 119.2(3)
C36 C37 C38 118.9(3)
C33 C38 C37 120.9(4)

loop_
_geom_bond_atom_site_label_1
_geom_bond_atom_site_label_2
_geom_bond_distance
Br1 C17 1.906(4)
Br2 C36 1.901(4)
C1 C2 1.487(6)
C2 O1 1.208(5)
C2 C3 1.528(5)
C3 C5 1.524(6)
C3 C4 1.540(5)
C4 O2 1.422(6)
C4 C14 1.516(5)
C5 C6 1.463(5)
C6 C7 1.201(5)
C7 C8 1.438(5)
C8 C9 1.389(6)
C8 C13 1.399(6)
C9 C10 1.396(5)
C10 C11 1.381(6)
C11 C12 1.371(6)
C12 C13 1.381(5)
C14 C19 1.381(5)
C14 C15 1.382(6)
C15 C16 1.386(5)
C16 C17 1.376(5)
C17 C18 1.376(6)
C18 C19 1.401(5)
C20 C21 1.495(6)
C21 O3 1.207(5)
C21 C22 1.525(5)
C22 C24 1.527(5)
C22 C23 1.544(5)
C23 O4 1.415(4)
C23 C33 1.518(5)
C24 C25 1.480(5)
C25 C26 1.194(6)
C26 C27 1.445(5)
C27 C32 1.389(6)
C27 C28 1.389(5)
C28 C29 1.379(6)
C29 C30 1.388(7)
C30 C31 1.371(6)
C31 C32 1.390(6)
C33 C38 1.385(5)
C33 C34 1.388(6)
C34 C35 1.388(5)
C35 C36 1.382(5)
C36 C37 1.384(6)
C37 C38 1.390(5)
